data_4077295
loop_
_publ_author_name
'Ashe, Arthur J.'
'Fang, Xiangdong'
'Kampf, Jeff W.'

_publ_section_title
;
 1-Arsanaphthalene. The Structure of
 Tricarbonyl(2-trimethylsilyl-1-arsanaphthalene)molybdenum
;
_journal_issue 10
_journal_name_full Organometallics
_journal_page_first 2109
_journal_paper_doi 10.1021/om010100t
_journal_volume 20
_journal_year 2001
_chemical_formula_sum 'C15 H15 As Mo O3 Si'
_chemical_formula_weight 442.22
_chemical_name_systematic
;
 ?
;
_space_group_IT_number 2
_symmetry_cell_setting triclinic
_symmetry_space_group_name_Hall '-P 1'
_symmetry_space_group_name_H-M 'P -1'
_atom_sites_solution_hydrogens geom
_atom_sites_solution_primary direct
_atom_sites_solution_secondary difmap
_audit_creation_method SHELXL-97
_cell_angle_alpha 70.01
_cell_angle_beta 87.4300(10)
_cell_angle_gamma 83.6980(10)
_cell_formula_units_Z 2
_cell_length_a 7.0165(2)
_cell_length_b 10.8379(2)
_cell_length_c 11.4935(3)
_cell_measurement_reflns_used 8192
_cell_measurement_temperature 158(2)
_cell_measurement_theta_max 26.38
_cell_measurement_theta_min 2.92
_cell_volume 816.37(3)
_computing_cell_refinement 'Bruker SMART'
_computing_data_collection 'Bruker SMART'
_computing_data_reduction 'Bruker SHELXTL'
_computing_molecular_graphics 'Bruker SHELXTL'
_computing_publication_material 'Bruker SHELXTL'
_computing_structure_refinement 'Bruker SHELXTL'
_computing_structure_solution 'Bruker SHELXTL'
_diffrn_ambient_temperature 158(2)
_diffrn_measured_fraction_theta_full 0.993
_diffrn_measured_fraction_theta_max 0.993
_diffrn_measurement_device_type 'CCD area detector'
_diffrn_measurement_method 'phi and omega scans'
_diffrn_radiation_monochromator graphite
_diffrn_radiation_source 'sealed tube'
_diffrn_radiation_type MoK\a
_diffrn_radiation_wavelength 0.71073
_diffrn_reflns_av_R_equivalents 0.0134
_diffrn_reflns_av_sigmaI/netI 0.0156
_diffrn_reflns_limit_h_max 8
_diffrn_reflns_limit_h_min -8
_diffrn_reflns_limit_k_max 13
_diffrn_reflns_limit_k_min -13
_diffrn_reflns_limit_l_max 14
_diffrn_reflns_limit_l_min -14
_diffrn_reflns_number 8914
_diffrn_reflns_theta_full 26.38
_diffrn_reflns_theta_max 26.38
_diffrn_reflns_theta_min 2.92
_exptl_absorpt_coefficient_mu 2.893
_exptl_absorpt_correction_T_max 0.537
_exptl_absorpt_correction_T_min 0.469
_exptl_absorpt_correction_type SADABS
_exptl_crystal_colour red
_exptl_crystal_density_diffrn 1.799
_exptl_crystal_density_method 'not measured'
_exptl_crystal_description irregular
_exptl_crystal_F_000 436
_exptl_crystal_size_max 0.30
_exptl_crystal_size_mid 0.30
_exptl_crystal_size_min 0.36
_refine_diff_density_max 0.396
_refine_diff_density_min -0.425
_refine_diff_density_rms 0.059
_refine_ls_extinction_coef 0.0067(6)
_refine_ls_extinction_expression Fc^*^=kFc[1+0.001xFc^2^\l^3^/sin(2\q)]^-1/4^
_refine_ls_extinction_method SHELXL
_refine_ls_goodness_of_fit_ref 1.105
_refine_ls_hydrogen_treatment mixed
_refine_ls_matrix_type full
_refine_ls_number_parameters 252
_refine_ls_number_reflns 3323
_refine_ls_number_restraints 0
_refine_ls_restrained_S_all 1.105
_refine_ls_R_factor_all 0.0172
_refine_ls_R_factor_gt 0.0166
_refine_ls_shift/su_max 0.002
_refine_ls_shift/su_mean 0.000
_refine_ls_structure_factor_coef Fsqd
_refine_ls_weighting_details 'calc w=1/[\s^2^(Fo^2^)+(0.0218P)^2^+0.4048P] where P=(Fo^2^+2Fc^2^)/3'
_refine_ls_weighting_scheme calc
_refine_ls_wR_factor_gt 0.0426
_refine_ls_wR_factor_ref 0.0429
_reflns_number_gt 3236
_reflns_number_total 3323
_reflns_threshold_expression >2sigma(I)
_cod_data_source_file om010100t.cif
_cod_data_source_block moas1
_cod_depositor_comments
;
The following automatic conversions were performed:

'_symmetry_cell_setting' value 'Triclinic' changed to 'triclinic'
according to /home/saulius/struct/CIF-dictionaries/cif_core.dic
dictionary named 'cif_core.dic' version 2.4.2 from 2011-04-26.

Automatic conversion script
Id: cif_fix_values 1715 2011-07-08 13:25:40Z adriana 
;
_cod_original_cell_volume 816.35(3)
_cod_original_sg_symbol_H-M P-1
_cod_database_code 4077295

loop_
_symmetry_equiv_pos_as_xyz
'x, y, z'
'-x, -y, -z'

loop_
_atom_site_label
_atom_site_type_symbol
_atom_site_fract_x
_atom_site_fract_y
_atom_site_fract_z
_atom_site_U_iso_or_equiv
_atom_site_adp_type
_atom_site_occupancy
_atom_site_symmetry_multiplicity
_atom_site_calc_flag
Si1 Si 0.78122(6) 0.95909(4) 0.80785(4) 0.01676(10) Uani 1 1 d
As1 As 0.73252(2) 0.836763(16) 0.595678(14) 0.01649(6) Uani 1 1 d
Mo1 Mo 0.526367(18) 0.676307(13) 0.768578(12) 0.01423(6) Uani 1 1 d
O1 O 0.2898(2) 0.76353(14) 0.96790(13) 0.0315(3) Uani 1 1 d
O2 O 0.19494(19) 0.80909(14) 0.57888(12) 0.0294(3) Uani 1 1 d
O3 O 0.3088(2) 0.42131(14) 0.85323(13) 0.0358(3) Uani 1 1 d
C1 C 0.3788(3) 0.73261(17) 0.89299(16) 0.0209(3) Uani 1 1 d
C2 C 0.3134(2) 0.76000(17) 0.65155(16) 0.0196(3) Uani 1 1 d
C3 C 0.3898(3) 0.51386(18) 0.82502(16) 0.0221(4) Uani 1 1 d
C4 C 0.7838(2) 0.80673(16) 0.76283(15) 0.0167(3) Uani 1 1 d
C5 C 0.8286(2) 0.67815(17) 0.85158(15) 0.0186(3) Uani 1 1 d
H5 H 0.849(3) 0.6733(18) 0.9300(18) 0.010(4) Uiso 1 1 d
C6 C 0.8281(2) 0.55824(17) 0.83133(16) 0.0195(3) Uani 1 1 d
H6 H 0.854(3) 0.484(2) 0.899(2) 0.024(5) Uiso 1 1 d
C7 C 0.8037(2) 0.54455(16) 0.71207(16) 0.0185(3) Uani 1 1 d
C8 C 0.8134(3) 0.41507(18) 0.70450(17) 0.0229(4) Uani 1 1 d
H8 H 0.837(3) 0.341(2) 0.777(2) 0.029(6) Uiso 1 1 d
C9 C 0.7871(3) 0.39733(19) 0.59463(18) 0.0259(4) Uani 1 1 d
H9 H 0.800(3) 0.312(2) 0.588(2) 0.030(6) Uiso 1 1 d
C10 C 0.7450(3) 0.5070(2) 0.48615(18) 0.0250(4) Uani 1 1 d
H10 H 0.733(3) 0.495(2) 0.414(2) 0.032(6) Uiso 1 1 d
C11 C 0.7317(2) 0.63226(18) 0.49000(16) 0.0210(3) Uani 1 1 d
H11 H 0.702(3) 0.707(2) 0.416(2) 0.021(5) Uiso 1 1 d
C12 C 0.7626(2) 0.65555(16) 0.60215(15) 0.0167(3) Uani 1 1 d
C13 C 1.0041(3) 1.03757(19) 0.74092(18) 0.0226(4) Uani 1 1 d
H13A H 1.023(4) 1.111(3) 0.762(2) 0.042(7) Uiso 1 1 d
H13B H 1.006(4) 1.061(2) 0.659(3) 0.038(7) Uiso 1 1 d
H13C H 1.112(4) 0.981(2) 0.767(2) 0.033(6) Uiso 1 1 d
C14 C 0.7767(3) 0.9107(2) 0.97966(18) 0.0280(4) Uani 1 1 d
H14A H 0.770(4) 0.988(3) 1.000(2) 0.044(7) Uiso 1 1 d
H14B H 0.888(4) 0.858(3) 1.015(3) 0.050(8) Uiso 1 1 d
H14C H 0.670(4) 0.866(3) 1.016(2) 0.041(7) Uiso 1 1 d
C15 C 0.5661(3) 1.07455(19) 0.73908(19) 0.0258(4) Uani 1 1 d
H15A H 0.457(4) 1.039(3) 0.763(3) 0.055(8) Uiso 1 1 d
H15B H 0.566(4) 1.100(3) 0.648(3) 0.041(7) Uiso 1 1 d
H15C H 0.570(4) 1.150(3) 0.758(2) 0.038(6) Uiso 1 1 d

loop_
_atom_site_aniso_label
_atom_site_aniso_U_11
_atom_site_aniso_U_22
_atom_site_aniso_U_33
_atom_site_aniso_U_23
_atom_site_aniso_U_13
_atom_site_aniso_U_12
Si1 0.0175(2) 0.0169(2) 0.0169(2) -0.00661(17) 0.00000(16) -0.00287(17)
As1 0.01927(10) 0.01598(10) 0.01334(9) -0.00357(7) 0.00084(6) -0.00316(6)
Mo1 0.01476(8) 0.01439(8) 0.01316(8) -0.00413(6) 0.00098(5) -0.00213(5)
O1 0.0370(8) 0.0310(7) 0.0268(7) -0.0129(6) 0.0097(6) 0.0018(6)
O2 0.0215(6) 0.0375(8) 0.0270(7) -0.0087(6) -0.0057(5) 0.0010(6)
O3 0.0481(9) 0.0295(7) 0.0292(7) -0.0042(6) 0.0027(6) -0.0210(7)
C1 0.0225(8) 0.0178(8) 0.0201(8) -0.0031(7) -0.0003(7) -0.0029(7)
C2 0.0195(8) 0.0205(8) 0.0202(8) -0.0085(7) 0.0045(6) -0.0043(7)
C3 0.0246(9) 0.0240(9) 0.0170(8) -0.0059(7) 0.0012(6) -0.0028(7)
C4 0.0154(7) 0.0201(8) 0.0162(8) -0.0077(6) -0.0004(6) -0.0029(6)
C5 0.0178(8) 0.0236(8) 0.0148(8) -0.0067(7) -0.0019(6) -0.0029(6)
C6 0.0189(8) 0.0180(8) 0.0189(8) -0.0033(7) -0.0025(6) 0.0013(6)
C7 0.0158(8) 0.0189(8) 0.0210(8) -0.0076(7) 0.0015(6) -0.0002(6)
C8 0.0247(9) 0.0179(8) 0.0250(9) -0.0067(7) 0.0025(7) -0.0003(7)
C9 0.0266(9) 0.0236(9) 0.0317(10) -0.0153(8) 0.0030(7) -0.0025(7)
C10 0.0254(9) 0.0326(10) 0.0233(9) -0.0173(8) 0.0011(7) -0.0046(7)
C11 0.0192(8) 0.0254(9) 0.0190(8) -0.0086(7) 0.0004(6) -0.0020(7)
C12 0.0135(7) 0.0193(8) 0.0179(8) -0.0074(6) 0.0018(6) -0.0015(6)
C13 0.0197(9) 0.0217(9) 0.0269(10) -0.0080(7) -0.0002(7) -0.0042(7)
C14 0.0400(11) 0.0274(10) 0.0204(9) -0.0121(8) 0.0015(8) -0.0070(9)
C15 0.0208(9) 0.0239(9) 0.0338(11) -0.0113(8) -0.0001(7) -0.0014(7)

loop_
_atom_type_symbol
_atom_type_description
_atom_type_scat_dispersion_real
_atom_type_scat_dispersion_imag
_atom_type_scat_source
C C 0.0033 0.0016 'International Tables Vol C Tables 4.2.6.8 and 6.1.1.4'
H H 0.0000 0.0000 'International Tables Vol C Tables 4.2.6.8 and 6.1.1.4'
O O 0.0106 0.0060 'International Tables Vol C Tables 4.2.6.8 and 6.1.1.4'
Si Si 0.0817 0.0704 'International Tables Vol C Tables 4.2.6.8 and 6.1.1.4'
As As 0.0499 2.0058 'International Tables Vol C Tables 4.2.6.8 and 6.1.1.4'
Mo Mo -1.6832 0.6857 'International Tables Vol C Tables 4.2.6.8 and 6.1.1.4'

loop_
_geom_angle_atom_site_label_1
_geom_angle_atom_site_label_2
_geom_angle_atom_site_label_3
_geom_angle
C14 Si1 C15 110.77(10)
C14 Si1 C13 111.14(9)
C15 Si1 C13 109.69(9)
C14 Si1 C4 109.46(8)
C15 Si1 C4 109.02(8)
C13 Si1 C4 106.65(8)
C4 As1 C12 98.02(7)
C4 As1 Mo1 61.28(5)
C12 As1 Mo1 64.88(5)
C1 Mo1 C2 88.46(7)
C1 Mo1 C3 87.58(7)
C2 Mo1 C3 87.37(7)
C1 Mo1 C6 116.15(7)
C2 Mo1 C6 155.40(6)
C3 Mo1 C6 93.30(7)
C1 Mo1 C5 94.71(7)
C2 Mo1 C5 151.84(6)
C3 Mo1 C5 120.68(7)
C6 Mo1 C5 34.38(6)
C1 Mo1 C4 94.24(6)
C2 Mo1 C4 117.02(6)
C3 Mo1 C4 155.56(6)
C6 Mo1 C4 64.05(6)
C5 Mo1 C4 34.88(6)
C1 Mo1 C7 150.09(6)
C2 Mo1 C7 120.89(6)
C3 Mo1 C7 88.14(6)
C6 Mo1 C7 34.70(6)
C5 Mo1 C7 62.63(6)
C4 Mo1 C7 78.18(6)
C1 Mo1 C12 164.97(6)
C2 Mo1 C12 94.21(6)
C3 Mo1 C12 107.30(6)
C6 Mo1 C12 62.10(6)
C5 Mo1 C12 76.09(6)
C4 Mo1 C12 71.37(5)
C7 Mo1 C12 33.16(5)
C1 Mo1 As1 122.27(5)
C2 Mo1 As1 83.66(5)
C3 Mo1 As1 148.39(5)
C6 Mo1 As1 82.98(4)
C5 Mo1 As1 70.99(4)
C4 Mo1 As1 43.43(4)
C7 Mo1 As1 71.01(4)
C12 Mo1 As1 43.70(4)
O1 C1 Mo1 178.61(16)
O2 C2 Mo1 176.88(15)
O3 C3 Mo1 177.51(16)
C5 C4 As1 123.30(12)
C5 C4 Si1 120.82(12)
As1 C4 Si1 115.86(9)
C5 C4 Mo1 71.44(9)
As1 C4 Mo1 75.29(5)
Si1 C4 Mo1 128.90(8)
C6 C5 C4 126.33(15)
C6 C5 Mo1 72.31(10)
C4 C5 Mo1 73.68(9)
C5 C6 C7 125.00(16)
C5 C6 Mo1 73.31(10)
C7 C6 Mo1 77.40(10)
C8 C7 C12 118.55(15)
C8 C7 C6 118.89(16)
C12 C7 C6 122.51(15)
C8 C7 Mo1 128.88(12)
C12 C7 Mo1 75.14(9)
C6 C7 Mo1 67.90(9)
C9 C8 C7 120.94(17)
C8 C9 C10 120.50(17)
C11 C10 C9 120.30(17)
C10 C11 C12 121.11(17)
C11 C12 C7 118.57(15)
C11 C12 As1 116.85(12)
C7 C12 As1 124.50(12)
C11 C12 Mo1 129.89(12)
C7 C12 Mo1 71.70(9)
As1 C12 Mo1 71.42(5)

loop_
_geom_bond_atom_site_label_1
_geom_bond_atom_site_label_2
_geom_bond_distance
Si1 C14 1.8616(19)
Si1 C15 1.867(2)
Si1 C13 1.8700(19)
Si1 C4 1.8899(17)
As1 C4 1.8801(16)
As1 C12 1.9281(16)
As1 Mo1 2.6451(2)
Mo1 C1 1.9531(18)
Mo1 C2 1.9782(18)
Mo1 C3 1.9930(18)
Mo1 C6 2.3562(17)
Mo1 C5 2.3689(17)
Mo1 C4 2.3982(16)
Mo1 C7 2.4818(16)
Mo1 C12 2.5266(16)
O1 C1 1.161(2)
O2 C2 1.154(2)
O3 C3 1.149(2)
C4 C5 1.429(2)
C5 C6 1.397(2)
C6 C7 1.448(2)
C7 C8 1.430(2)
C7 C12 1.430(2)
C8 C9 1.364(3)
C9 C10 1.413(3)
C10 C11 1.366(3)
C11 C12 1.425(2)
